data_7134357
loop_
_publ_author_name
'Sowi\'nski, Mateusz P.'
'Mocanu, Elena M.'
'Ruskin-Dodd, Hannah'
'McKay, Aidan P.'
'Cordes, David B.'
'Lovett, Janet E.'
'Haugland-Grange, Marius'

_publ_section_title
;
 Sigmatropic rearrangement enables access to a highly stable spirocyclic
 nitroxide for protein spin labelling
;
_journal_issue 37
_journal_name_full 'Chemical Communications'
_journal_page_first 6755
_journal_page_last 6758
_journal_paper_doi 10.1039/D5CC00472A
_journal_volume 61
_journal_year 2025
_chemical_formula_moiety 'C17 H24 Cl3 N2 O2'
_chemical_formula_sum 'C17 H24 Cl3 N2 O2'
_chemical_formula_weight 394.73
_chemical_name_systematic '2,2,2-trichloro-N-(15-methylene-7-azadispiro[5.1.58.26]pentadecan-14-yl) acetamide-7-N-oxyl'
_space_group_crystal_system monoclinic
_space_group_IT_number 14
_space_group_name_Hall '-P 2ybc'
_space_group_name_H-M_alt 'P 1 21/c 1'
_atom_sites_solution_hydrogens mixed
_atom_sites_solution_primary dual
_audit_creation_date 2024-10-30
_audit_creation_method
;
Olex2 1.5
(compiled 2024.02.16 svn.r378c4104 for OlexSys, GUI svn.r6928)
;
_audit_update_record
;
2024-11-28 deposited with the CCDC.	2025-03-27 downloaded from the CCDC.
;
_cell_angle_alpha 90
_cell_angle_beta 102.5135(15)
_cell_angle_gamma 90
_cell_formula_units_Z 4
_cell_length_a 12.68805(19)
_cell_length_b 14.41773(19)
_cell_length_c 10.39362(16)
_cell_measurement_reflns_used 11346
_cell_measurement_temperature 100
_cell_measurement_theta_max 75.1850
_cell_measurement_theta_min 3.5400
_cell_volume 1856.17(5)
_computing_cell_refinement 'CrysAlisPro 1.171.43.109a (Rigaku OD, 2024)'
_computing_data_collection 'CrysAlisPro system (CCD 42.94a (release 21-06-2023))'
_computing_data_reduction 'CrysAlisPro 1.171.43.109a (Rigaku OD, 2024)'
_computing_molecular_graphics 'Olex2 1.5 (Dolomanov et al., 2009)'
_computing_publication_material 'Olex2 1.5 (Dolomanov et al., 2009)'
_computing_structure_refinement 'SHELXL 2019/3 (Sheldrick, 2015)'
_computing_structure_solution 'SHELXT 2018/2 (Sheldrick, 2018)'
_diffrn_ambient_temperature 100
_diffrn_detector 'hybrid photon counting detector'
_diffrn_detector_area_resol_mean 5.8140
_diffrn_detector_type 'Dectris PILATUS P200K'
_diffrn_measured_fraction_theta_full 1.000
_diffrn_measured_fraction_theta_max 0.988
_diffrn_measurement_details
;
List of Runs (angles in degrees, time in seconds):

  # Type    Start    End  Width  t~exp~   \w     \q     \k     \f   Frames
#--------------------------------------------------------------------------
  1  \w     -9.00  89.00   0.50    0.50    --    0.00   9.00-180.00  196
  2  \w    -84.00  31.00   0.50    0.50    --    5.00  28.00 -30.00  230
  3  \w   -171.00 -88.00   0.50    2.50    --  -96.50  55.00  36.74  166
  4  \w   -174.00 -21.00   0.50    2.50    --  -96.50  46.00 -60.00  306
  5  \w    -58.00  -8.00   0.50    2.50    --  -96.50  55.00 125.14  100
  6  \w    -59.00 -33.00   0.50    2.50    --  -96.50  55.00  36.74   52
  7  \w    -74.00 -46.00   0.50    2.50    --  -96.50   0.00 -90.00   56
  8  \w   -139.00 -77.00   0.50    2.50    --  -96.50   0.00 -90.00  124
  9  \w   -185.00 -26.00   0.50    2.50    --  -96.50  55.00 -42.68  318
 10  \w   -183.00-131.00   0.50    2.50    --  -96.50  55.00 125.14  104
 11  \w   -184.00  -8.00   0.50    2.50    --  -96.50  55.00-145.68  352
 12  \w   -179.00-145.00   0.50    2.50    --  -96.50  55.00-102.37   68
 13  \w   -167.00-142.00   0.50    2.50    --  -96.50  55.00  -3.12   50
 14  \w   -179.00-153.00   0.50    2.50    --  -96.50  55.00  88.63   52
 15  \w   -108.00 -56.00   0.50    2.50    --  -96.50  55.00  88.63  104
 16  \w   -183.00-157.00   0.50    2.50    --  -96.50  55.00 144.46   52
 17  \w   -147.00 -98.00   0.50    2.50    --  -96.50  55.00 144.46   98
 18  \w    -60.00 -31.00   0.50    2.50    --  -96.50  55.00 144.46   58
 19  \w   -185.00  -8.00   0.50    2.50    --  -96.50  55.00-169.47  354
;
_diffrn_measurement_device 'AFC11: Quarter \c 4 circle'
_diffrn_measurement_device_type 'Rigaku XtaLAB P200K'
_diffrn_measurement_method 'shutterless scans'
_diffrn_measurement_specimen_support Loop
_diffrn_orient_matrix_type 'CrysAlisPro convention (1999,Acta A55,543-557)'
_diffrn_orient_matrix_UB_11 -0.0541051000
_diffrn_orient_matrix_UB_12 0.0961675000
_diffrn_orient_matrix_UB_13 -0.0099493000
_diffrn_orient_matrix_UB_21 0.0583518000
_diffrn_orient_matrix_UB_22 0.0212260000
_diffrn_orient_matrix_UB_23 0.1429431000
_diffrn_orient_matrix_UB_31 0.0955931000
_diffrn_orient_matrix_UB_32 0.0414829000
_diffrn_orient_matrix_UB_33 -0.0501170000
_diffrn_radiation_monochromator 'Rigaku Osmic Confocal Optical System'
_diffrn_radiation_probe x-ray
_diffrn_radiation_type 'Cu K\a'
_diffrn_radiation_wavelength 1.54184
_diffrn_reflns_av_R_equivalents 0.0626
_diffrn_reflns_av_unetI/netI 0.0366
_diffrn_reflns_Laue_measured_fraction_full 1.000
_diffrn_reflns_Laue_measured_fraction_max 0.988
_diffrn_reflns_limit_h_max 15
_diffrn_reflns_limit_h_min -15
_diffrn_reflns_limit_k_max 18
_diffrn_reflns_limit_k_min -17
_diffrn_reflns_limit_l_max 12
_diffrn_reflns_limit_l_min -13
_diffrn_reflns_number 19950
_diffrn_reflns_point_group_measured_fraction_full 1.000
_diffrn_reflns_point_group_measured_fraction_max 0.988
_diffrn_reflns_theta_full 67.684
_diffrn_reflns_theta_max 75.373
_diffrn_reflns_theta_min 3.568
_diffrn_source 'Rotating Anode'
_diffrn_source_type 'Rigaku MM-007HF'
_exptl_absorpt_coefficient_mu 4.572
_exptl_absorpt_correction_T_max 1.00000
_exptl_absorpt_correction_T_min 0.60451
_exptl_absorpt_correction_type multi-scan
_exptl_absorpt_process_details
;
CrysAlisPro 1.171.43.109a (Rigaku Oxford Diffraction, 2024)
Empirical absorption correction using spherical harmonics,
implemented in SCALE3 ABSPACK scaling algorithm.
;
_exptl_crystal_colour colourless
_exptl_crystal_colour_primary colourless
_exptl_crystal_density_diffrn 1.413
_exptl_crystal_description needle
_exptl_crystal_F_000 828
_exptl_crystal_recrystallization_method 'Re-crystallisation from solvent: Diethyl ether'
_exptl_crystal_size_max 0.19
_exptl_crystal_size_mid 0.02
_exptl_crystal_size_min 0.01
_refine_diff_density_max 0.600
_refine_diff_density_min -0.356
_refine_diff_density_rms 0.067
_refine_ls_extinction_method none
_refine_ls_goodness_of_fit_ref 1.079
_refine_ls_hydrogen_treatment mixed
_refine_ls_matrix_type full
_refine_ls_number_parameters 221
_refine_ls_number_reflns 3799
_refine_ls_number_restraints 1
_refine_ls_restrained_S_all 1.080
_refine_ls_R_factor_all 0.0404
_refine_ls_R_factor_gt 0.0376
_refine_ls_shift/su_max 0.001
_refine_ls_shift/su_mean 0.000
_refine_ls_structure_factor_coef Fsqd
_refine_ls_weighting_details 'w=1/[\s^2^(Fo^2^)+(0.0640P)^2^+0.7920P] where P=(Fo^2^+2Fc^2^)/3'
_refine_ls_weighting_scheme calc
_refine_ls_wR_factor_gt 0.1045
_refine_ls_wR_factor_ref 0.1064
_reflns_Friedel_coverage 0.000
_reflns_number_gt 3476
_reflns_number_total 3799
_reflns_threshold_expression 'I > 2\s(I)'
_cod_data_source_file d5cc00472a2.cif
_cod_data_source_block 9
_cod_depositor_comments
;
The following automatic conversions were performed:

data item '_diffrn_radiation_probe' value 'X-ray' was changed to
'x-ray' in accordance with the
/home/data/users/saulius/crontab/automatic-downloads/rss-feeds/RSC/lib/dictionaries/cif_core.dic
dictionary named 'cif_core.dic' version 2.4.2 last updated on
2011-04-26.

Automatic conversion script
Id: cif_fix_values 8170 2020-07-09 18:12:32Z antanas 

 Adding full bibliography for 7134357.cif.
;
_cod_original_sg_symbol_H-M P21/c
_cod_database_code 7134357
_shelx_shelxl_version_number 2019/3
_shelx_space_group_comment
;
The symmetry employed for this shelxl refinement is uniquely defined
by the following loop, which should always be used as a source of
symmetry information in preference to the above space-group names.
They are only intended as comments.
;
_shelx_estimated_absorpt_t_max 0.956
_shelx_estimated_absorpt_t_min 0.477
_olex2_refinement_description
;
1. Fixed Uiso
 At 1.2 times of:
  All C(H) groups, All C(H,H) groups
2. Restrained distances
 N12-H12
 0.98 with sigma of 0.02
3.a Ternary CH refined with riding coordinates:
 C4(H4)
3.b Secondary CH2 refined with riding coordinates:
 C6(H6A,H6B), C7(H7A,H7B), C8(H8A,H8B), C9(H9A,H9B), C10(H10A,H10B), C15(H15A,
 H15B), C16(H16A,H16B), C17(H17A,H17B), C18(H18A,H18B), C19(H19A,H19B)
3.c X=CH2 refined with riding coordinates:
 C11(H11A,H11B)
;

loop_
_space_group_symop_operation_xyz
'x, y, z'
'-x, y+1/2, -z+1/2'
'-x, -y, -z'
'x, -y-1/2, z-1/2'

loop_
_atom_site_label
_atom_site_type_symbol
_atom_site_fract_x
_atom_site_fract_y
_atom_site_fract_z
_atom_site_U_iso_or_equiv
_atom_site_adp_type
_atom_site_occupancy
_atom_site_site_symmetry_order
_atom_site_calc_flag
_atom_site_refinement_flags_posn
_atom_site_refinement_flags_adp
_atom_site_refinement_flags_occupancy
_atom_site_disorder_assembly
_atom_site_disorder_group
Cl1 Cl 1.01192(3) 0.80685(3) 0.40244(4) 0.02474(13) Uani 1 1 d . . . . .
Cl2 Cl 0.86218(4) 0.94274(3) 0.46244(4) 0.02759(14) Uani 1 1 d . . . . .
Cl3 Cl 1.02497(3) 0.86221(3) 0.67074(4) 0.02293(13) Uani 1 1 d . . . . .
O1 O 0.57250(12) 0.45571(9) 0.33095(14) 0.0313(3) Uani 1 1 d . . . . .
O13 O 0.83119(10) 0.75314(9) 0.64350(11) 0.0216(3) Uani 1 1 d . . . . .
N1 N 0.60710(12) 0.53924(10) 0.33799(14) 0.0206(3) Uani 1 1 d . . . . .
N12 N 0.80110(11) 0.72509(10) 0.42310(13) 0.0168(3) Uani 1 1 d D . . . .
H12 H 0.8214(18) 0.7394(15) 0.3448(18) 0.024(5) Uiso 1 1 d D . . . .
C2 C 0.53944(14) 0.61567(12) 0.26544(17) 0.0198(3) Uani 1 1 d . . . . .
C3 C 0.61122(14) 0.69896(12) 0.30794(17) 0.0189(3) Uani 1 1 d . . . . .
C4 C 0.70516(13) 0.66839(12) 0.41776(16) 0.0176(3) Uani 1 1 d . . . . .
H4 H 0.682513 0.675118 0.503650 0.021 Uiso 1 1 calc R U . . .
C5 C 0.72107(14) 0.56418(12) 0.39391(16) 0.0185(3) Uani 1 1 d . . . . .
C6 C 0.51651(16) 0.59293(14) 0.11688(17) 0.0266(4) Uani 1 1 d . . . . .
H6A H 0.584277 0.600069 0.085282 0.032 Uiso 1 1 calc R U . . .
H6B H 0.493987 0.527216 0.104403 0.032 Uiso 1 1 calc R U . . .
C7 C 0.42930(18) 0.65381(15) 0.0322(2) 0.0347(5) Uani 1 1 d . . . . .
H7A H 0.456485 0.718134 0.031532 0.042 Uiso 1 1 calc R U . . .
H7B H 0.413359 0.630593 -0.059620 0.042 Uiso 1 1 calc R U . . .
C8 C 0.32658(18) 0.65373(16) 0.0841(3) 0.0411(5) Uani 1 1 d . . . . .
H8A H 0.294416 0.590878 0.074492 0.049 Uiso 1 1 calc R U . . .
H8B H 0.273915 0.697192 0.031452 0.049 Uiso 1 1 calc R U . . .
C9 C 0.34907(17) 0.68247(17) 0.2289(2) 0.0387(5) Uani 1 1 d . . . . .
H9A H 0.281200 0.679968 0.261160 0.046 Uiso 1 1 calc R U . . .
H9B H 0.375879 0.747144 0.237686 0.046 Uiso 1 1 calc R U . . .
C10 C 0.43293(15) 0.61839(15) 0.3128(2) 0.0300(4) Uani 1 1 d . . . . .
H10A H 0.402946 0.554856 0.310169 0.036 Uiso 1 1 calc R U . . .
H10B H 0.447612 0.639825 0.405504 0.036 Uiso 1 1 calc R U . . .
C11 C 0.59843(15) 0.78503(13) 0.2628(2) 0.0271(4) Uani 1 1 d . . . . .
H11A H 0.537821 0.800495 0.195060 0.032 Uiso 1 1 calc R U . . .
H11B H 0.649846 0.831320 0.298250 0.032 Uiso 1 1 calc R U . . .
C13 C 0.85083(13) 0.76576(11) 0.53573(16) 0.0161(3) Uani 1 1 d . . . . .
C14 C 0.93623(13) 0.84023(12) 0.51869(16) 0.0178(3) Uani 1 1 d . . . . .
C15 C 0.76763(17) 0.51190(13) 0.52199(18) 0.0272(4) Uani 1 1 d . . . . .
H15A H 0.715092 0.515075 0.579742 0.033 Uiso 1 1 calc R U . . .
H15B H 0.834322 0.543716 0.568054 0.033 Uiso 1 1 calc R U . . .
C16 C 0.79406(19) 0.40978(14) 0.5023(2) 0.0344(5) Uani 1 1 d . . . . .
H16A H 0.833482 0.383752 0.587346 0.041 Uiso 1 1 calc R U . . .
H16B H 0.725893 0.374629 0.474562 0.041 Uiso 1 1 calc R U . . .
C17 C 0.86202(19) 0.39739(15) 0.3997(2) 0.0374(5) Uani 1 1 d . . . . .
H17A H 0.871420 0.330409 0.384474 0.045 Uiso 1 1 calc R U . . .
H17B H 0.934373 0.424772 0.432861 0.045 Uiso 1 1 calc R U . . .
C18 C 0.80847(18) 0.44394(13) 0.2701(2) 0.0292(4) Uani 1 1 d . . . . .
H18A H 0.738197 0.413832 0.233773 0.035 Uiso 1 1 calc R U . . .
H18B H 0.854771 0.436542 0.205419 0.035 Uiso 1 1 calc R U . . .
C19 C 0.79090(15) 0.54728(12) 0.29263(18) 0.0225(4) Uani 1 1 d . . . . .
H19A H 0.755658 0.576246 0.207852 0.027 Uiso 1 1 calc R U . . .
H19B H 0.861876 0.577610 0.323551 0.027 Uiso 1 1 calc R U . . .

loop_
_atom_site_aniso_label
_atom_site_aniso_U_11
_atom_site_aniso_U_22
_atom_site_aniso_U_33
_atom_site_aniso_U_23
_atom_site_aniso_U_13
_atom_site_aniso_U_12
Cl1 0.0233(2) 0.0329(3) 0.0196(2) -0.00354(15) 0.00810(17) -0.00762(16)
Cl2 0.0287(2) 0.0192(2) 0.0317(3) 0.00528(15) -0.00039(19) -0.00011(15)
Cl3 0.0230(2) 0.0276(2) 0.0154(2) -0.00118(14) -0.00203(16) -0.00825(15)
O1 0.0342(7) 0.0205(7) 0.0354(8) 0.0001(5) -0.0010(6) -0.0115(5)
O13 0.0248(6) 0.0266(6) 0.0134(5) -0.0017(5) 0.0040(5) -0.0071(5)
N1 0.0221(7) 0.0192(7) 0.0194(7) -0.0014(5) 0.0019(6) -0.0051(6)
N12 0.0172(7) 0.0202(7) 0.0127(6) -0.0013(5) 0.0022(5) -0.0054(5)
C2 0.0181(8) 0.0208(8) 0.0196(8) -0.0031(6) 0.0021(6) -0.0019(6)
C3 0.0152(8) 0.0219(8) 0.0194(8) -0.0048(6) 0.0032(6) -0.0019(6)
C4 0.0172(8) 0.0200(8) 0.0152(7) -0.0020(6) 0.0027(6) -0.0053(6)
C5 0.0197(8) 0.0193(8) 0.0153(8) -0.0002(6) 0.0013(6) -0.0039(6)
C6 0.0305(9) 0.0265(9) 0.0188(9) -0.0047(7) -0.0030(7) 0.0016(8)
C7 0.0379(11) 0.0320(11) 0.0266(10) -0.0034(8) -0.0096(9) 0.0016(9)
C8 0.0261(10) 0.0349(11) 0.0525(14) -0.0048(10) -0.0134(9) -0.0019(9)
C9 0.0190(9) 0.0440(12) 0.0529(14) -0.0046(10) 0.0075(9) 0.0009(8)
C10 0.0210(9) 0.0350(10) 0.0357(10) -0.0040(8) 0.0096(8) -0.0063(8)
C11 0.0203(8) 0.0225(9) 0.0352(10) -0.0006(7) -0.0011(8) -0.0005(7)
C13 0.0164(7) 0.0156(8) 0.0157(7) 0.0001(6) 0.0018(6) -0.0005(6)
C14 0.0181(8) 0.0208(8) 0.0136(7) -0.0009(6) 0.0011(6) -0.0032(6)
C15 0.0348(10) 0.0276(9) 0.0161(8) 0.0040(7) -0.0016(7) -0.0059(8)
C16 0.0435(12) 0.0277(10) 0.0252(9) 0.0099(8) -0.0075(8) -0.0018(9)
C17 0.0390(12) 0.0265(10) 0.0414(12) 0.0065(9) -0.0029(9) 0.0083(9)
C18 0.0365(11) 0.0222(9) 0.0292(10) 0.0006(7) 0.0081(8) 0.0065(8)
C19 0.0251(9) 0.0214(9) 0.0215(8) 0.0006(6) 0.0064(7) 0.0022(7)

loop_
_atom_type_symbol
_atom_type_description
_atom_type_scat_dispersion_real
_atom_type_scat_dispersion_imag
_atom_type_scat_source
C C 0.0181 0.0091 'International Tables Vol C Tables 4.2.6.8 and 6.1.1.4'
H H 0.0000 0.0000 'International Tables Vol C Tables 4.2.6.8 and 6.1.1.4'
Cl Cl 0.3639 0.7018 'International Tables Vol C Tables 4.2.6.8 and 6.1.1.4'
N N 0.0311 0.0180 'International Tables Vol C Tables 4.2.6.8 and 6.1.1.4'
O O 0.0492 0.0322 'International Tables Vol C Tables 4.2.6.8 and 6.1.1.4'

loop_
_geom_angle_atom_site_label_1
_geom_angle_atom_site_label_2
_geom_angle_atom_site_label_3
_geom_angle
_geom_angle_site_symmetry_1
_geom_angle_site_symmetry_3
_geom_angle_publ_flag
O1 N1 C2 120.82(14) . . ?
O1 N1 C5 123.03(14) . . ?
C5 N1 C2 115.07(13) . . ?
C4 N12 H12 118.6(14) . . ?
C13 N12 H12 120.1(14) . . ?
C13 N12 C4 120.70(14) . . ?
N1 C2 C3 101.18(13) . . ?
N1 C2 C6 108.11(14) . . ?
N1 C2 C10 107.81(15) . . ?
C3 C2 C6 115.56(15) . . ?
C3 C2 C10 113.68(15) . . ?
C10 C2 C6 109.76(15) . . ?
C2 C3 C4 108.19(14) . . ?
C11 C3 C2 128.33(16) . . ?
C11 C3 C4 123.48(16) . . ?
N12 C4 C3 112.15(14) . . ?
N12 C4 H4 108.1 . . ?
N12 C4 C5 114.52(14) . . ?
C3 C4 H4 108.1 . . ?
C3 C4 C5 105.62(13) . . ?
C5 C4 H4 108.1 . . ?
N1 C5 C4 98.56(13) . . ?
N1 C5 C15 112.42(14) . . ?
N1 C5 C19 110.60(14) . . ?
C15 C5 C4 112.24(14) . . ?
C15 C5 C19 110.27(15) . . ?
C19 C5 C4 112.31(14) . . ?
C2 C6 H6A 108.7 . . ?
C2 C6 H6B 108.7 . . ?
H6A C6 H6B 107.6 . . ?
C7 C6 C2 114.15(16) . . ?
C7 C6 H6A 108.7 . . ?
C7 C6 H6B 108.7 . . ?
C6 C7 H7A 109.3 . . ?
C6 C7 H7B 109.3 . . ?
H7A C7 H7B 108.0 . . ?
C8 C7 C6 111.41(19) . . ?
C8 C7 H7A 109.3 . . ?
C8 C7 H7B 109.3 . . ?
C7 C8 H8A 109.4 . . ?
C7 C8 H8B 109.4 . . ?
C7 C8 C9 111.06(17) . . ?
H8A C8 H8B 108.0 . . ?
C9 C8 H8A 109.4 . . ?
C9 C8 H8B 109.4 . . ?
C8 C9 H9A 109.5 . . ?
C8 C9 H9B 109.5 . . ?
C8 C9 C10 110.86(18) . . ?
H9A C9 H9B 108.1 . . ?
C10 C9 H9A 109.5 . . ?
C10 C9 H9B 109.5 . . ?
C2 C10 H10A 109.1 . . ?
C2 C10 H10B 109.1 . . ?
C9 C10 C2 112.58(17) . . ?
C9 C10 H10A 109.1 . . ?
C9 C10 H10B 109.1 . . ?
H10A C10 H10B 107.8 . . ?
C3 C11 H11A 120.0 . . ?
C3 C11 H11B 120.0 . . ?
H11A C11 H11B 120.0 . . ?
O13 C13 N12 126.13(15) . . ?
O13 C13 C14 119.62(14) . . ?
N12 C13 C14 114.13(14) . . ?
Cl1 C14 Cl2 109.15(9) . . ?
Cl3 C14 Cl1 109.07(9) . . ?
Cl3 C14 Cl2 109.57(9) . . ?
C13 C14 Cl1 112.57(11) . . ?
C13 C14 Cl2 106.14(11) . . ?
C13 C14 Cl3 110.27(11) . . ?
C5 C15 H15A 108.7 . . ?
C5 C15 H15B 108.7 . . ?
C5 C15 C16 114.25(15) . . ?
H15A C15 H15B 107.6 . . ?
C16 C15 H15A 108.7 . . ?
C16 C15 H15B 108.7 . . ?
C15 C16 H16A 109.1 . . ?
C15 C16 H16B 109.1 . . ?
H16A C16 H16B 107.9 . . ?
C17 C16 C15 112.33(17) . . ?
C17 C16 H16A 109.1 . . ?
C17 C16 H16B 109.1 . . ?
C16 C17 H17A 109.5 . . ?
C16 C17 H17B 109.5 . . ?
C16 C17 C18 110.83(17) . . ?
H17A C17 H17B 108.1 . . ?
C18 C17 H17A 109.5 . . ?
C18 C17 H17B 109.5 . . ?
C17 C18 H18A 109.6 . . ?
C17 C18 H18B 109.6 . . ?
C17 C18 C19 110.15(17) . . ?
H18A C18 H18B 108.1 . . ?
C19 C18 H18A 109.6 . . ?
C19 C18 H18B 109.6 . . ?
C5 C19 H19A 109.1 . . ?
C5 C19 H19B 109.1 . . ?
C18 C19 C5 112.57(15) . . ?
C18 C19 H19A 109.1 . . ?
C18 C19 H19B 109.1 . . ?
H19A C19 H19B 107.8 . . ?

loop_
_geom_bond_atom_site_label_1
_geom_bond_atom_site_label_2
_geom_bond_distance
_geom_bond_site_symmetry_2
_geom_bond_publ_flag
Cl1 C14 1.7653(17) . ?
Cl2 C14 1.7807(18) . ?
Cl3 C14 1.7592(16) . ?
O1 N1 1.2785(19) . ?
O13 C13 1.213(2) . ?
N1 C2 1.496(2) . ?
N1 C5 1.481(2) . ?
N12 H12 0.929(16) . ?
N12 C4 1.457(2) . ?
N12 C13 1.339(2) . ?
C2 C3 1.514(2) . ?
C2 C6 1.543(2) . ?
C2 C10 1.536(3) . ?
C3 C4 1.526(2) . ?
C3 C11 1.324(3) . ?
C4 H4 1.0000 . ?
C4 C5 1.543(2) . ?
C5 C15 1.532(2) . ?
C5 C19 1.535(2) . ?
C6 H6A 0.9900 . ?
C6 H6B 0.9900 . ?
C6 C7 1.532(3) . ?
C7 H7A 0.9900 . ?
C7 H7B 0.9900 . ?
C7 C8 1.515(4) . ?
C8 H8A 0.9900 . ?
C8 H8B 0.9900 . ?
C8 C9 1.527(3) . ?
C9 H9A 0.9900 . ?
C9 H9B 0.9900 . ?
C9 C10 1.531(3) . ?
C10 H10A 0.9900 . ?
C10 H10B 0.9900 . ?
C11 H11A 0.9500 . ?
C11 H11B 0.9500 . ?
C13 C14 1.563(2) . ?
C15 H15A 0.9900 . ?
C15 H15B 0.9900 . ?
C15 C16 1.534(3) . ?
C16 H16A 0.9900 . ?
C16 H16B 0.9900 . ?
C16 C17 1.520(3) . ?
C17 H17A 0.9900 . ?
C17 H17B 0.9900 . ?
C17 C18 1.527(3) . ?
C18 H18A 0.9900 . ?
C18 H18B 0.9900 . ?
C18 C19 1.532(2) . ?
C19 H19A 0.9900 . ?
C19 H19B 0.9900 . ?

loop_
_geom_hbond_atom_site_label_D
_geom_hbond_atom_site_label_H
_geom_hbond_atom_site_label_A
_geom_hbond_distance_DH
_geom_hbond_distance_HA
_geom_hbond_distance_DA
_geom_hbond_angle_DHA
_geom_hbond_site_symmetry_A
_geom_hbond_publ_flag
N12 H12 O13 0.929(16) 2.125(17) 3.0282(18) 164(2) 4_575 yes

loop_
_geom_torsion_atom_site_label_1
_geom_torsion_atom_site_label_2
_geom_torsion_atom_site_label_3
_geom_torsion_atom_site_label_4
_geom_torsion
_geom_torsion_site_symmetry_1
_geom_torsion_site_symmetry_2
_geom_torsion_site_symmetry_3
_geom_torsion_site_symmetry_4
_geom_torsion_publ_flag
O1 N1 C2 C3 177.89(15) . . . . ?
O1 N1 C2 C6 -60.3(2) . . . . ?
O1 N1 C2 C10 58.3(2) . . . . ?
O1 N1 C5 C4 -162.33(15) . . . . ?
O1 N1 C5 C15 -43.9(2) . . . . ?
O1 N1 C5 C19 79.84(19) . . . . ?
O13 C13 C14 Cl1 144.39(14) . . . . ?
O13 C13 C14 Cl2 -96.26(16) . . . . ?
O13 C13 C14 Cl3 22.3(2) . . . . ?
N1 C2 C3 C4 -9.20(17) . . . . ?
N1 C2 C3 C11 171.59(19) . . . . ?
N1 C2 C6 C7 167.96(16) . . . . ?
N1 C2 C10 C9 -170.07(16) . . . . ?
N1 C5 C15 C16 74.9(2) . . . . ?
N1 C5 C19 C18 -71.86(19) . . . . ?
N12 C4 C5 N1 -156.60(13) . . . . ?
N12 C4 C5 C15 84.83(18) . . . . ?
N12 C4 C5 C19 -40.09(19) . . . . ?
N12 C13 C14 Cl1 -39.36(18) . . . . ?
N12 C13 C14 Cl2 79.99(15) . . . . ?
N12 C13 C14 Cl3 -161.42(12) . . . . ?
C2 N1 C5 C4 29.47(17) . . . . ?
C2 N1 C5 C15 147.91(15) . . . . ?
C2 N1 C5 C19 -88.35(17) . . . . ?
C2 C3 C4 N12 152.86(14) . . . . ?
C2 C3 C4 C5 27.47(17) . . . . ?
C2 C6 C7 C8 -52.7(2) . . . . ?
C3 C2 C6 C7 -79.5(2) . . . . ?
C3 C2 C10 C9 78.6(2) . . . . ?
C3 C4 C5 N1 -32.70(16) . . . . ?
C3 C4 C5 C15 -151.26(15) . . . . ?
C3 C4 C5 C19 83.82(17) . . . . ?
C4 N12 C13 O13 8.4(3) . . . . ?
C4 N12 C13 C14 -167.61(14) . . . . ?
C4 C5 C15 C16 -175.01(16) . . . . ?
C4 C5 C19 C18 179.10(15) . . . . ?
C5 N1 C2 C3 -13.63(18) . . . . ?
C5 N1 C2 C6 108.20(16) . . . . ?
C5 N1 C2 C10 -133.20(15) . . . . ?
C5 C15 C16 C17 50.4(2) . . . . ?
C6 C2 C3 C4 -125.67(16) . . . . ?
C6 C2 C3 C11 55.1(3) . . . . ?
C6 C2 C10 C9 -52.5(2) . . . . ?
C6 C7 C8 C9 54.9(2) . . . . ?
C7 C8 C9 C10 -57.4(2) . . . . ?
C8 C9 C10 C2 57.0(2) . . . . ?
C10 C2 C3 C4 106.08(17) . . . . ?
C10 C2 C3 C11 -73.1(2) . . . . ?
C10 C2 C6 C7 50.6(2) . . . . ?
C11 C3 C4 N12 -27.9(2) . . . . ?
C11 C3 C4 C5 -153.26(18) . . . . ?
C13 N12 C4 C3 126.96(16) . . . . ?
C13 N12 C4 C5 -112.69(17) . . . . ?
C15 C5 C19 C18 53.1(2) . . . . ?
C15 C16 C17 C18 -54.0(2) . . . . ?
C16 C17 C18 C19 57.8(2) . . . . ?
C17 C18 C19 C5 -58.4(2) . . . . ?
C19 C5 C15 C16 -49.0(2) . . . . ?
